data_2221194
loop_
_publ_author_name
'Arshad, Muhammad Nadeem'
'Khan, Islam Ullah'
'Shafiq, Muhammad'
'Mukhtar, Azam'

_publ_section_title
;
 2-(2-Iodobenzenesulfonamido)acetic acid
;
_journal_coeditor_code SU2093
_journal_issue 3
_journal_name_full 'Acta Crystallographica Section E'
_journal_page_first o549
_journal_paper_doi 10.1107/S1600536809005248
_journal_volume 65
_journal_year 2009
_chemical_formula_iupac 'C8 H8 I N O4 S'
_chemical_formula_moiety 'C8 H8 I N O4 S'
_chemical_formula_sum 'C8 H8 I N O4 S'
_chemical_formula_weight 341.11
_chemical_name_systematic
;
2-(2-Iodobenzenesulfonamido)acetic acid
;
_space_group_IT_number 2
_symmetry_cell_setting triclinic
_symmetry_space_group_name_Hall '-P 1'
_symmetry_space_group_name_H-M 'P -1'
_atom_sites_solution_hydrogens geom
_atom_sites_solution_primary direct
_atom_sites_solution_secondary difmap
_audit_creation_method SHELXL97
_cell_angle_alpha 80.923(2)
_cell_angle_beta 83.398(2)
_cell_angle_gamma 88.038(2)
_cell_formula_units_Z 2
_cell_length_a 5.5877(2)
_cell_length_b 8.0145(2)
_cell_length_c 12.3584(4)
_cell_measurement_reflns_used 6313
_cell_measurement_temperature 296(2)
_cell_measurement_theta_max 28.28
_cell_measurement_theta_min 2.57
_cell_volume 542.81(3)
_computing_cell_refinement 'SAINT (Bruker, 2007)'
_computing_data_collection 'APEX2 (Bruker, 2007)'
_computing_data_reduction 'SAINT (Bruker, 2007)'
_computing_molecular_graphics
;
ORTEP-3 for Windows (Farrugia, 1997) and PLATON (Spek, 2009)
;
_computing_publication_material
;
WinGX (Farrugia, 1999) and PLATON (Spek, 2009)
;
_computing_structure_refinement 'SHELXL97 (Sheldrick, 2008)'
_computing_structure_solution 'SHELXS97 (Sheldrick, 2008)'
_diffrn_ambient_temperature 296(2)
_diffrn_measured_fraction_theta_full 0.996
_diffrn_measured_fraction_theta_max 0.996
_diffrn_measurement_device_type 'Bruker Kappa APEXII CCD'
_diffrn_measurement_method '\f and \w'
_diffrn_radiation_monochromator graphite
_diffrn_radiation_source 'fine-focus sealed tube'
_diffrn_radiation_type MoK\a
_diffrn_radiation_wavelength 0.71073
_diffrn_reflns_av_R_equivalents 0.0279
_diffrn_reflns_av_sigmaI/netI 0.0224
_diffrn_reflns_limit_h_max 7
_diffrn_reflns_limit_h_min -7
_diffrn_reflns_limit_k_max 10
_diffrn_reflns_limit_k_min -10
_diffrn_reflns_limit_l_max 16
_diffrn_reflns_limit_l_min -16
_diffrn_reflns_number 11492
_diffrn_reflns_theta_full 28.28
_diffrn_reflns_theta_max 28.28
_diffrn_reflns_theta_min 2.57
_diffrn_standards_decay_% 0
_diffrn_standards_number 0
_exptl_absorpt_coefficient_mu 3.135
_exptl_absorpt_correction_T_max 0.8342
_exptl_absorpt_correction_T_min 0.691
_exptl_absorpt_correction_type multi-scan
_exptl_absorpt_process_details '(SADABS; Bruker, 2005)'
_exptl_crystal_colour 'light brown'
_exptl_crystal_density_diffrn 2.087
_exptl_crystal_density_method 'not measured'
_exptl_crystal_description needle-like
_exptl_crystal_F_000 328
_exptl_crystal_size_max 0.22
_exptl_crystal_size_mid 0.10
_exptl_crystal_size_min 0.06
_refine_diff_density_max 1.431
_refine_diff_density_min -1.087
_refine_ls_extinction_method none
_refine_ls_goodness_of_fit_ref 1.019
_refine_ls_hydrogen_treatment constr
_refine_ls_matrix_type full
_refine_ls_number_parameters 137
_refine_ls_number_reflns 2691
_refine_ls_number_restraints 0
_refine_ls_restrained_S_all 1.019
_refine_ls_R_factor_all 0.0371
_refine_ls_R_factor_gt 0.0297
_refine_ls_shift/su_max 0.001
_refine_ls_shift/su_mean 0.000
_refine_ls_structure_factor_coef Fsqd
_refine_ls_weighting_details 'calc w = 1/[\s^2^(Fo^2^)+(0.0454P)^2^+0.6546P] where P=(Fo^2^+2Fc^2^)/3'
_refine_ls_weighting_scheme calc
_refine_ls_wR_factor_gt 0.0797
_refine_ls_wR_factor_ref 0.0855
_reflns_number_gt 2297
_reflns_number_total 2691
_reflns_threshold_expression I>2\s(I)
_cod_data_source_file su2093.cif
_cod_data_source_block I
_cod_original_sg_symbol_H-M P-1
_cod_database_code 2221194
_cod_database_fobs_code 2221194

loop_
_symmetry_equiv_pos_site_id
_symmetry_equiv_pos_as_xyz
1 x,y,z
2 -x,-y,-z

loop_
_atom_site_aniso_label
_atom_site_aniso_U_11
_atom_site_aniso_U_22
_atom_site_aniso_U_33
_atom_site_aniso_U_12
_atom_site_aniso_U_13
_atom_site_aniso_U_23
I1 0.0578(2) 0.0421(2) 0.0529(2) 0.01320(10) 0.01430(10) 0.00030(10)
S1 0.0304(3) 0.0232(3) 0.0442(4) -0.0049(3) -0.0027(3) -0.0042(3)
O1 0.0375(12) 0.0252(10) 0.0551(14) -0.0047(9) 0.0058(10) -0.0016(9)
O2 0.0413(13) 0.0247(11) 0.0772(18) 0.0014(9) 0.0106(12) 0.0057(11)
O3 0.0498(14) 0.0282(11) 0.0602(16) -0.0014(10) -0.0147(12) -0.0130(10)
O4 0.0337(11) 0.0411(13) 0.0565(15) -0.0076(10) 0.0046(10) -0.0034(11)
N1 0.0353(13) 0.0217(11) 0.0466(15) -0.0039(9) -0.0051(11) -0.0016(10)
C1 0.0348(15) 0.0227(12) 0.0391(16) 0.0011(11) -0.0065(12) -0.0059(11)
C2 0.0442(17) 0.0279(14) 0.0394(17) 0.0028(12) -0.0029(13) -0.0035(12)
C3 0.063(2) 0.0326(17) 0.048(2) -0.0015(15) 0.0038(17) 0.0022(14)
C4 0.075(3) 0.0260(16) 0.054(2) 0.0038(16) -0.009(2) -0.0024(14)
C5 0.062(2) 0.0287(16) 0.065(2) 0.0135(15) -0.0084(19) -0.0137(16)
C6 0.0454(18) 0.0322(16) 0.052(2) 0.0049(13) 0.0002(15) -0.0102(14)
C7 0.0333(15) 0.0247(13) 0.0495(18) -0.0027(11) 0.0011(13) 0.0018(12)
C8 0.0343(15) 0.0229(13) 0.0449(17) -0.0033(11) -0.0040(13) -0.0002(12)

loop_
_atom_site_type_symbol
_atom_site_label
_atom_site_fract_x
_atom_site_fract_y
_atom_site_fract_z
_atom_site_U_iso_or_equiv
_atom_site_thermal_displace_type
_atom_site_calc_flag
_atom_site_refinement_flags
_atom_site_occupancy
I I1 0.10590(5) 0.34414(3) 0.90179(2) 0.05370(10) Uani . . 1.000
S S1 0.59293(13) 0.42594(9) 0.68657(7) 0.0327(2) Uani . . 1.000
O O1 0.5522(4) 0.7909(3) 0.5250(2) 0.0405(7) Uani . . 1.000
O O2 0.2240(4) 0.9320(3) 0.5837(3) 0.0506(8) Uani . . 1.000
O O3 0.6165(5) 0.5362(3) 0.7649(2) 0.0447(8) Uani . . 1.000
O O4 0.7874(4) 0.4121(3) 0.6022(2) 0.0448(8) Uani . . 1.000
N N1 0.3478(5) 0.4818(3) 0.6322(2) 0.0348(8) Uani . . 1.000
C C1 0.5418(5) 0.2165(4) 0.7568(3) 0.0319(8) Uani . . 1.000
C C2 0.3582(6) 0.1730(4) 0.8409(3) 0.0376(9) Uani . . 1.000
C C3 0.3352(8) 0.0057(4) 0.8907(3) 0.0496(11) Uani . . 1.000
C C4 0.4944(8) -0.1169(4) 0.8574(3) 0.0520(13) Uani . . 1.000
C C5 0.6787(8) -0.0735(4) 0.7758(4) 0.0514(11) Uani . . 1.000
C C6 0.7032(7) 0.0926(4) 0.7254(3) 0.0434(10) Uani . . 1.000
C C7 0.2290(6) 0.6417(4) 0.6433(3) 0.0371(9) Uani . . 1.000
C C8 0.3550(6) 0.7946(4) 0.5770(3) 0.0346(9) Uani . . 1.000
H H1N 0.28640 0.41450 0.59550 0.0420 Uiso calc R 1.000
H H2O 0.29800 1.01380 0.54930 0.0760 Uiso calc R 1.000
H H3 0.21160 -0.02410 0.94690 0.0600 Uiso calc R 1.000
H H4 0.47630 -0.22890 0.89050 0.0630 Uiso calc R 1.000
H H5 0.78740 -0.15580 0.75430 0.0620 Uiso calc R 1.000
H H6 0.82870 0.12170 0.67000 0.0520 Uiso calc R 1.000
H H7A 0.21220 0.65480 0.72050 0.0440 Uiso calc R 1.000
H H7B 0.06810 0.63890 0.62140 0.0440 Uiso calc R 1.000

loop_
_atom_type_symbol
_atom_type_description
_atom_type_scat_dispersion_real
_atom_type_scat_dispersion_imag
_atom_type_scat_source
C C 0.0033 0.0016 'International Tables Vol C Tables 4.2.6.8 and 6.1.1.4'
H H 0.0000 0.0000 'International Tables Vol C Tables 4.2.6.8 and 6.1.1.4'
I I -0.4742 1.8119 'International Tables Vol C Tables 4.2.6.8 and 6.1.1.4'
N N 0.0061 0.0033 'International Tables Vol C Tables 4.2.6.8 and 6.1.1.4'
O O 0.0106 0.0060 'International Tables Vol C Tables 4.2.6.8 and 6.1.1.4'
S S 0.1246 0.1234 'International Tables Vol C Tables 4.2.6.8 and 6.1.1.4'

loop_
_geom_angle_atom_site_label_1
_geom_angle_atom_site_label_2
_geom_angle_atom_site_label_3
_geom_angle_site_symmetry_1
_geom_angle_site_symmetry_2
_geom_angle_site_symmetry_3
_geom_angle
_geom_angle_publ_flag
O3 S1 O4 . . . 118.92(15) no
O3 S1 N1 . . . 106.70(15) no
O3 S1 C1 . . . 109.54(16) no
O4 S1 N1 . . . 110.20(14) no
O4 S1 C1 . . . 105.65(15) no
N1 S1 C1 . . . 105.02(13) no
C8 O2 H2O . . . 109.00 no
S1 N1 C7 . . . 121.8(2) no
C7 N1 H1N . . . 119.00 no
S1 N1 H1N . . . 119.00 no
C2 C1 C6 . . . 119.5(3) no
S1 C1 C6 . . . 116.4(3) no
S1 C1 C2 . . . 124.1(2) no
I1 C2 C1 . . . 124.6(2) no
I1 C2 C3 . . . 116.0(3) no
C1 C2 C3 . . . 119.5(3) no
C2 C3 C4 . . . 120.5(4) no
C3 C4 C5 . . . 120.1(3) no
C4 C5 C6 . . . 120.0(4) no
C1 C6 C5 . . . 120.5(4) no
N1 C7 C8 . . . 115.3(3) no
O1 C8 O2 . . . 124.4(3) no
O1 C8 C7 . . . 124.5(3) no
O2 C8 C7 . . . 111.1(3) no
C2 C3 H3 . . . 120.00 no
C4 C3 H3 . . . 120.00 no
C3 C4 H4 . . . 120.00 no
C5 C4 H4 . . . 120.00 no
C4 C5 H5 . . . 120.00 no
C6 C5 H5 . . . 120.00 no
C1 C6 H6 . . . 120.00 no
C5 C6 H6 . . . 120.00 no
N1 C7 H7A . . . 108.00 no
N1 C7 H7B . . . 108.00 no
C8 C7 H7A . . . 108.00 no
C8 C7 H7B . . . 108.00 no
H7A C7 H7B . . . 107.00 no

loop_
_geom_bond_atom_site_label_1
_geom_bond_atom_site_label_2
_geom_bond_site_symmetry_1
_geom_bond_site_symmetry_2
_geom_bond_distance
_geom_bond_publ_flag
I1 C2 . . 2.094(3) no
S1 O3 . . 1.429(3) no
S1 O4 . . 1.431(2) no
S1 N1 . . 1.613(3) no
S1 C1 . . 1.780(3) no
O1 C8 . . 1.212(4) no
O2 C8 . . 1.310(4) no
O2 H2O . . 0.8200 no
N1 C7 . . 1.442(4) no
N1 H1N . . 0.8600 no
C1 C6 . . 1.389(5) no
C1 C2 . . 1.385(5) no
C2 C3 . . 1.388(5) no
C3 C4 . . 1.382(5) no
C4 C5 . . 1.369(6) no
C5 C6 . . 1.382(5) no
C7 C8 . . 1.509(5) no
C3 H3 . . 0.9300 no
C4 H4 . . 0.9300 no
C5 H5 . . 0.9300 no
C6 H6 . . 0.9300 no
C7 H7A . . 0.9700 no
C7 H7B . . 0.9700 no

loop_
_geom_hbond_atom_site_label_D
_geom_hbond_atom_site_label_H
_geom_hbond_atom_site_label_A
_geom_hbond_site_symmetry_A
_geom_hbond_distance_DH
_geom_hbond_distance_HA
_geom_hbond_distance_DA
_geom_hbond_angle_DHA
_geom_hbond_publ_flag
N1 H1N O1 2_666 0.86 2.47 3.142(3) 135 yes
O2 H2O O1 2_676 0.82 1.86 2.676(4) 176 yes

loop_
_geom_torsion_atom_site_label_1
_geom_torsion_atom_site_label_2
_geom_torsion_atom_site_label_3
_geom_torsion_atom_site_label_4
_geom_torsion_site_symmetry_1
_geom_torsion_site_symmetry_2
_geom_torsion_site_symmetry_3
_geom_torsion_site_symmetry_4
_geom_torsion
_geom_torsion_publ_flag
O3 S1 N1 C7 . . . . 15.3(3) no
O4 S1 N1 C7 . . . . -115.1(3) no
C1 S1 N1 C7 . . . . 131.6(3) no
O3 S1 C1 C2 . . . . 54.6(3) no
O3 S1 C1 C6 . . . . -123.6(3) no
O4 S1 C1 C2 . . . . -176.2(3) no
O4 S1 C1 C6 . . . . 5.6(3) no
N1 S1 C1 C2 . . . . -59.7(3) no
N1 S1 C1 C6 . . . . 122.1(3) no
S1 N1 C7 C8 . . . . 72.2(4) no
S1 C1 C2 I1 . . . . 0.0(4) no
S1 C1 C2 C3 . . . . -179.6(3) no
C6 C1 C2 I1 . . . . 178.1(3) no
C6 C1 C2 C3 . . . . -1.5(5) no
S1 C1 C6 C5 . . . . 179.6(3) no
C2 C1 C6 C5 . . . . 1.3(5) no
I1 C2 C3 C4 . . . . -179.3(3) no
C1 C2 C3 C4 . . . . 0.3(6) no
C2 C3 C4 C5 . . . . 0.9(6) no
C3 C4 C5 C6 . . . . -1.1(6) no
C4 C5 C6 C1 . . . . -0.1(6) no
N1 C7 C8 O1 . . . . -6.5(5) no
N1 C7 C8 O2 . . . . 174.0(3) no

loop_
_cod_related_entry_id
_cod_related_entry_database
_cod_related_entry_code
1 ChemSpider 2095718
